data_2106988
loop_
_publ_author_name
'Ijdo, D.J.W.'

_publ_section_title
;
 Some Ternary Scandium Sulphides. Structure Refinement by Powder Neutron
 Diffraction
;
_journal_name_full 'Acta Crystallographica B (24,1968-38,1982)'
_journal_page_first 1549
_journal_page_last 1551
_journal_volume 38
_journal_year 1982
_chemical_formula_sum 'Ca S4 Sc2'
_chemical_name_systematic 'Ca Sc2 S4'
_space_group_IT_number 62
_symmetry_space_group_name_Hall '-P 2c 2n'
_symmetry_space_group_name_H-M 'P n a m'
_cell_angle_alpha 90
_cell_angle_beta 90
_cell_angle_gamma 90
_cell_formula_units_Z 4
_cell_length_a 11.5014
_cell_length_b 13.4695
_cell_length_c 3.7284
_cell_volume 577.597
_citation_journal_id_ASTM ACBCAR
_cod_data_source_file Ijdo_ACBCAR_1982_1698.cif
_cod_data_source_block Ca1S4Sc2
_cod_original_cell_volume 577.5967
_cod_original_sg_symbol_Hall '-P 2ac 2n (-x,z,y)'
_cod_original_formula_sum 'Ca1 S4 Sc2'
_cod_database_code 2106988

loop_
_symmetry_equiv_pos_as_xyz
x,y,z
-x+1/2,y+1/2,-z
x+1/2,-y+1/2,-z+1/2
-x,-y,z+1/2
-x,-y,-z
x-1/2,-y-1/2,z
-x-1/2,y-1/2,z-1/2
x,y,-z-1/2

loop_
_atom_site_label
_atom_site_type_symbol
_atom_site_fract_x
_atom_site_fract_y
_atom_site_fract_z
_atom_site_occupancy
_atom_site_U_iso_or_equiv
Ca1 Ca+2 0.7602 0.6658 0.25 1 0.0
S3 S-2 0.5308 0.7864 0.25 1 0.0
S4 S-2 0.4065 0.4263 0.25 1 0.0
S2 S-2 0.1281 0.4673 0.25 1 0.0
S1 S-2 0.2021 0.1657 0.25 1 0.0
Sc1 Sc+3 0.4149 0.0972 0.25 1 0.0
Sc2 Sc+3 0.4413 0.611 0.25 1 0.0
